data_4035415
loop_
_publ_author_name
'Sharma, Ritika'
'Kumar, Rakesh'
'Kumar, Rohit'
'Upadhyay, Pooja'
'Sahal, Dinkar'
'Sharma, Upendra'

_publ_section_title
;
 Rh(III)-Catalyzed C(8)-H Functionalization of Quinolines via Simultaneous
 C-C and C-O Bond Formation: Direct Synthesis of Quinoline Derivatives
 with Antiplasmodial Potential.
;
_journal_issue 20
_journal_name_full 'The Journal of organic chemistry'
_journal_page_first 12702
_journal_page_last 12710
_journal_paper_doi 10.1021/acs.joc.8b02042
_journal_volume 83
_journal_year 2018
_chemical_formula_moiety 'C20 H18 N2 O5'
_chemical_formula_sum 'C20 H18 N2 O5'
_chemical_formula_weight 366.36
_space_group_crystal_system triclinic
_space_group_IT_number 2
_space_group_name_Hall '-P 1'
_space_group_name_H-M_alt 'P -1'
_atom_sites_solution_hydrogens geom
_atom_sites_solution_primary direct
_atom_sites_solution_secondary difmap
_audit_creation_date 2017-12-01
_audit_creation_method
;
Olex2 1.2-ac21
(compiled 2015.09.16 svn.r134, GUI svn.r4998)
;
_cell_angle_alpha 95.656(8)
_cell_angle_beta 90.175(7)
_cell_angle_gamma 92.454(8)
_cell_formula_units_Z 2
_cell_length_a 8.8238(8)
_cell_length_b 9.7981(10)
_cell_length_c 10.3639(9)
_cell_measurement_reflns_used 1846
_cell_measurement_temperature 293(2)
_cell_measurement_theta_max 66.5690
_cell_measurement_theta_min 5.0160
_cell_volume 890.82(14)
_computing_cell_refinement 'CrysAlisPro 1.171.38.46 (Rigaku OD, 2015)'
_computing_data_collection 'CrysAlisPro 1.171.38.46 (Rigaku OD, 2015)'
_computing_data_reduction 'CrysAlisPro 1.171.38.46 (Rigaku OD, 2015)'
_computing_molecular_graphics 'Olex2 (Dolomanov et al., 2009)'
_computing_publication_material 'Olex2 (Dolomanov et al., 2009)'
_computing_structure_refinement 'ShelXL (Sheldrick, 2008)'
_computing_structure_solution 'ShelXS (Sheldrick, 2008)'
_diffrn_ambient_temperature 293(2)
_diffrn_detector 'CCD plate'
_diffrn_detector_area_resol_mean 15.9974
_diffrn_detector_type Eos
_diffrn_measured_fraction_theta_full 0.982
_diffrn_measured_fraction_theta_max 0.982
_diffrn_measurement_details
;
List of Runs (angles in degrees, time in seconds):

  # Type    Start    End  Width  t~exp~   \w     \q     \k     \f   Frames
--------------------------------------------------------------------------
  1  \w    -42.00  62.00   1.00    1.00    --   25.57 -57.00 -60.00  104
  2  \w     39.00  88.00   1.00    1.00    --   66.78 -45.00  30.00   49
  3  \w     85.00 167.00   1.00    1.00    --  108.00 -21.00  30.00   82
  4  \w    144.00 178.00   1.00    1.00    --  108.00  32.00 -90.00   34
  5  \w    138.00 178.00   1.00    1.00    --  108.00 104.00-180.00   40
  6  \w    119.00 149.00   1.00    1.00    --   66.78 111.00-180.00   30
  7  \w    105.00 131.00   1.00    1.00    --  108.00 104.00-180.00   26
  8  \w     94.00 149.00   1.00    1.00    --   66.78 178.00-120.00   55
  9  \w    102.00 149.00   1.00    1.00    --   66.78 111.00 -60.00   47
 10  \w    106.00 178.00   1.00    1.00    --  108.00  32.00  60.00   72
 11  \w    106.00 148.00   1.00    1.00    --  108.00 -43.00  60.00   42
 12  \w     99.00 136.00   1.00    1.00    --  108.00 -65.00 -60.00   37
 13  \w     75.00 103.00   1.00    1.00    --  108.00 -43.00  60.00   28
 14  \w     76.00 139.00   1.00    1.00    --  108.00 -77.00 120.00   63
 15  \w     54.00 102.00   1.00    1.00    --  108.00  32.00  60.00   48
 16  \w     85.00 131.00   1.00    1.00    --  108.00  65.00 -30.00   46
 17  \w     80.00 147.00   1.00    1.00    --  108.00  65.00 -60.00   67
 18  \w     70.00 117.00   1.00    1.00    --  108.00  32.00 -90.00   47
 19  \w     38.00 142.00   1.00    1.00    --   66.78  61.00-120.00  104
 20  \w     73.00 150.00   1.00    1.00    --   66.78 178.00  30.00   77
 21  \w     34.00 146.00   1.00    1.00    --   66.78  30.00 -30.00  112
 22  \w     47.00 133.00   1.00    1.00    --  108.00 -65.00  90.00   86
 23  \w     57.00 119.00   1.00    1.00    --  108.00-119.00 -66.46   62
 24  \w     53.00  98.00   1.00    1.00    --  108.00-104.00  30.00   45
 25  \w     41.00 114.00   1.00    1.00    --  108.00-113.00 118.69   73
 26  \w     37.00  69.00   1.00    1.00    --  108.00 -43.00  60.00   32
 27  \w     26.00  60.00   1.00    1.00    --  108.00 -21.00  30.00   34
 28  \w     31.00  68.00   1.00    1.00    --  108.00 -65.00 -60.00   37
 29  \w     25.00 120.00   1.00    1.00    --  108.00 -77.00 -90.00   95
 30  \w     29.00  64.00   1.00    1.00    --   25.57 -77.00  90.00   35
 31  \w     -4.00  27.00   1.00    1.00    --   66.78 -45.00  30.00   31
 32  \w    -39.00  24.00   1.00    1.00    --   25.57 -77.00  90.00   63
 33  \w    -26.00  34.00   1.00    1.00    --   25.57 -77.00-120.00   60
 34  \w    -57.00 -29.00   1.00    1.00    --   25.57 -77.00-120.00   28
 35  \w     24.00 121.00   1.00    1.00    --   66.78  77.00   0.00   97
;
_diffrn_measurement_device 'four-circle diffractometer'
_diffrn_measurement_device_type 'SuperNova, Dual, Cu at zero, Eos'
_diffrn_measurement_method '\w scans'
_diffrn_orient_matrix_type 'CrysAlisPro convention (1999,Acta A55,543-557)'
_diffrn_orient_matrix_UB_11 0.0105456000
_diffrn_orient_matrix_UB_12 -0.1487939000
_diffrn_orient_matrix_UB_13 0.0342285000
_diffrn_orient_matrix_UB_21 -0.1011796000
_diffrn_orient_matrix_UB_22 -0.0508931000
_diffrn_orient_matrix_UB_23 -0.1178770000
_diffrn_orient_matrix_UB_31 0.1420953000
_diffrn_orient_matrix_UB_32 -0.0167670000
_diffrn_orient_matrix_UB_33 -0.0851304000
_diffrn_radiation_monochromator mirror
_diffrn_radiation_probe x-ray
_diffrn_radiation_type CuK\a
_diffrn_radiation_wavelength 1.54184
_diffrn_reflns_av_R_equivalents 0.0207
_diffrn_reflns_av_unetI/netI 0.0267
_diffrn_reflns_limit_h_max 10
_diffrn_reflns_limit_h_min -10
_diffrn_reflns_limit_k_max 11
_diffrn_reflns_limit_k_min -11
_diffrn_reflns_limit_l_max 9
_diffrn_reflns_limit_l_min -12
_diffrn_reflns_number 5108
_diffrn_reflns_theta_full 66.85
_diffrn_reflns_theta_max 66.85
_diffrn_reflns_theta_min 4.54
_diffrn_source 'micro-focus sealed X-ray tube'
_diffrn_source_type 'SuperNova (Cu) X-ray Source'
_exptl_absorpt_coefficient_mu 0.825
_exptl_absorpt_correction_T_max 1.000
_exptl_absorpt_correction_T_min 0.557
_exptl_absorpt_correction_type gaussian
_exptl_absorpt_process_details
;
CrysAlisPro 1.171.38.46 (Rigaku Oxford Diffraction, 2015)
Numerical absorption correction based on gaussian integration over
			a multifaceted crystal model
Empirical absorption correction using spherical harmonics,
 implemented in SCALE3 ABSPACK scaling algorithm.
;
_exptl_crystal_density_diffrn 1.366
_exptl_crystal_density_method 'not measured'
_exptl_crystal_description triclinic
_exptl_crystal_F_000 384
_exptl_crystal_size_max 0.323
_exptl_crystal_size_mid 0.204
_exptl_crystal_size_min 0.129
_refine_diff_density_max 0.651
_refine_diff_density_min -0.257
_refine_diff_density_rms 0.044
_refine_ls_extinction_method none
_refine_ls_goodness_of_fit_ref 1.059
_refine_ls_hydrogen_treatment constr
_refine_ls_matrix_type full
_refine_ls_number_parameters 246
_refine_ls_number_reflns 3106
_refine_ls_number_restraints 0
_refine_ls_restrained_S_all 1.059
_refine_ls_R_factor_all 0.0777
_refine_ls_R_factor_gt 0.0599
_refine_ls_shift/su_max 0.023
_refine_ls_shift/su_mean 0.002
_refine_ls_structure_factor_coef Fsqd
_refine_ls_weighting_details 'calc w=1/[\s^2^(Fo^2^)+(0.0901P)^2^+0.3936P] where P=(Fo^2^+2Fc^2^)/3'
_refine_ls_weighting_scheme calc
_refine_ls_wR_factor_gt 0.1747
_refine_ls_wR_factor_ref 0.1899
_reflns_number_gt 2364
_reflns_number_total 3106
_reflns_threshold_expression >2sigma(I)
_cod_data_source_file jo8b02042_si_002.cif
_cod_data_source_block 3m
_cod_original_cell_volume 890.83(15)
_cod_database_code 4035415
_chemical_oxdiff_formula 'C40 H36 N4 O10'
_reflns_odcompleteness_completeness 97.58
_reflns_odcompleteness_iscentric 1
_reflns_odcompleteness_theta 66.97
_olex2_refinement_description
;
1. Fixed Uiso
 At 1.2 times of:
  All C(H) groups, All C(H,H) groups
 At 1.5 times of:
  All C(H,H,H) groups, All O(H) groups
2.a Ternary CH refined with riding coordinates:
 C20(H20)
2.b Secondary CH2 refined with riding coordinates:
 C21(H21A,H21B), C24(H24A,H24B)
2.c Aromatic/amide H refined with riding coordinates:
 C16(H16), C3(H3), C12(H12), C15(H15), C4(H4), C13(H13), C6(H6), C8(H8), C7(H7)
2.d Idealised Me refined as rotating group:
 C25(H25A,H25B,H25C)
2.e Idealised tetrahedral OH refined as rotating group:
 O27(H27)
;
_olex2_date_sample_data_collection 2017-12-01
_olex2_submission_special_instructions 'No special instructions were received'
_oxdiff_exptl_absorpt_empirical_details
;
Empirical correction (ABSPACK) includes:
- Absorption correction using spherical harmonics
- Frame scaling
;
_oxdiff_exptl_absorpt_empirical_full_max 1.371
_oxdiff_exptl_absorpt_empirical_full_min 0.884

loop_
_space_group_symop_id
_space_group_symop_operation_xyz
1 'x, y, z'
2 '-x, -y, -z'

loop_
_atom_site_label
_atom_site_type_symbol
_atom_site_fract_x
_atom_site_fract_y
_atom_site_fract_z
_atom_site_U_iso_or_equiv
_atom_site_adp_type
_atom_site_occupancy
_atom_site_calc_flag
_atom_site_refinement_flags_posn
N1 N 0.2999(2) 0.59858(18) 0.05034(17) 0.0423(4) Uani 1 d .
C2 C 0.3159(2) 0.4694(2) 0.0701(2) 0.0409(5) Uani 1 d .
C11 C 0.4201(2) 0.4463(2) 0.1780(2) 0.0425(5) Uani 1 d .
C10 C 0.2078(2) 0.6290(2) -0.0475(2) 0.0440(5) Uani 1 d .
C5 C 0.1268(2) 0.5260(3) -0.1287(2) 0.0476(6) Uani 1 d .
C16 C 0.4523(3) 0.3156(3) 0.2094(2) 0.0527(6) Uani 1 d .
H16 H 0.4052 0.2392 0.1630 0.063 Uiso 1 calc R
C3 C 0.2404(3) 0.3596(2) -0.0077(2) 0.0493(6) Uani 1 d .
H3 H 0.2543 0.2690 0.0075 0.059 Uiso 1 calc R
C9 C 0.1961(3) 0.7702(3) -0.0673(2) 0.0525(6) Uani 1 d .
C12 C 0.4908(3) 0.5593(3) 0.2505(2) 0.0514(6) Uani 1 d .
H12 H 0.4699 0.6475 0.2317 0.062 Uiso 1 calc R
C14 C 0.6201(3) 0.4107(3) 0.3762(2) 0.0547(6) Uani 1 d .
C15 C 0.5528(3) 0.2974(3) 0.3081(2) 0.0570(6) Uani 1 d .
H15 H 0.5743 0.2097 0.3279 0.068 Uiso 1 calc R
C4 C 0.1474(3) 0.3895(3) -0.1048(2) 0.0528(6) Uani 1 d .
H4 H 0.0966 0.3185 -0.1561 0.063 Uiso 1 calc R
O23 O 0.2190(3) 1.0179(2) 0.3555(2) 0.0769(6) Uani 1 d .
C13 C 0.5905(3) 0.5424(3) 0.3487(2) 0.0575(6) Uani 1 d .
H13 H 0.6376 0.6182 0.3961 0.069 Uiso 1 calc R
O27 O 0.3054(3) 1.0063(2) -0.0331(3) 0.0918(7) Uani 1 d .
H27 H 0.2553 1.0040 -0.1001 0.138 Uiso 1 calc GR
C6 C 0.0326(3) 0.5656(3) -0.2280(2) 0.0608(7) Uani 1 d .
H6 H -0.0216 0.4991 -0.2820 0.073 Uiso 1 calc R
N17 N 0.7273(3) 0.3940(3) 0.4819(2) 0.0734(7) Uani 1 d .
C20 C 0.2857(3) 0.8771(3) 0.0209(3) 0.0600(7) Uani 1 d .
H20 H 0.3863 0.8424 0.0352 0.072 Uiso 1 calc R
C8 C 0.1035(3) 0.8030(3) -0.1654(3) 0.0642(7) Uani 1 d .
H8 H 0.0951 0.8946 -0.1798 0.077 Uiso 1 calc R
C7 C 0.0211(3) 0.7005(4) -0.2445(3) 0.0696(8) Uani 1 d .
H7 H -0.0423 0.7256 -0.3092 0.084 Uiso 1 calc R
O26 O 0.4425(3) 0.9756(3) 0.2578(2) 0.0903(7) Uani 1 d .
O19 O 0.7425(3) 0.2793(3) 0.5138(2) 0.1048(9) Uani 1 d .
O18 O 0.7945(3) 0.4961(3) 0.5329(2) 0.0992(8) Uani 1 d .
C22 C 0.3048(4) 0.9684(3) 0.2577(3) 0.0666(7) Uani 1 d .
C21 C 0.2081(3) 0.8989(3) 0.1499(3) 0.0698(8) Uani 1 d .
H21A H 0.1203 0.9532 0.1399 0.084 Uiso 1 calc R
H21B H 0.1718 0.8103 0.1745 0.084 Uiso 1 calc R
C24 C 0.2946(5) 1.0717(5) 0.4749(3) 0.1011(12) Uani 1 d .
H24A H 0.3500 1.1570 0.4622 0.121 Uiso 1 calc R
H24B H 0.3667 1.0068 0.4997 0.121 Uiso 1 calc R
C25 C 0.1835(6) 1.0960(6) 0.5775(4) 0.1210(16) Uani 1 d .
H25A H 0.1253 1.1731 0.5611 0.182 Uiso 1 calc GR
H25B H 0.2350 1.1148 0.6595 0.182 Uiso 1 calc GR
H25C H 0.1170 1.0161 0.5794 0.182 Uiso 1 calc GR

loop_
_atom_site_aniso_label
_atom_site_aniso_U_11
_atom_site_aniso_U_22
_atom_site_aniso_U_33
_atom_site_aniso_U_23
_atom_site_aniso_U_13
_atom_site_aniso_U_12
N1 0.0394(9) 0.0439(10) 0.0431(10) 0.0012(7) -0.0004(8) 0.0022(7)
C2 0.0377(11) 0.0444(12) 0.0400(11) 0.0016(9) 0.0063(9) -0.0001(9)
C11 0.0400(12) 0.0479(12) 0.0400(12) 0.0055(9) 0.0063(9) 0.0026(9)
C10 0.0349(11) 0.0524(13) 0.0443(12) 0.0020(9) 0.0017(9) 0.0045(9)
C5 0.0374(12) 0.0632(15) 0.0407(12) -0.0027(10) 0.0025(9) 0.0028(10)
C16 0.0562(14) 0.0504(13) 0.0515(14) 0.0057(10) 0.0009(11) 0.0024(11)
C3 0.0499(13) 0.0466(13) 0.0502(13) -0.0001(10) 0.0034(11) -0.0023(10)
C9 0.0429(12) 0.0555(14) 0.0603(14) 0.0074(11) 0.0009(11) 0.0102(10)
C12 0.0543(14) 0.0495(13) 0.0499(13) 0.0026(10) -0.0025(11) 0.0011(11)
C14 0.0463(13) 0.0775(17) 0.0416(12) 0.0106(11) 0.0023(10) 0.0078(12)
C15 0.0611(15) 0.0602(15) 0.0525(14) 0.0163(12) 0.0036(12) 0.0093(12)
C4 0.0484(13) 0.0586(15) 0.0474(13) -0.0092(11) 0.0032(11) -0.0091(11)
O23 0.0823(14) 0.0758(14) 0.0700(13) -0.0036(10) -0.0073(11) -0.0028(11)
C13 0.0548(14) 0.0668(16) 0.0490(13) -0.0016(11) -0.0059(11) -0.0024(12)
O27 0.110(2) 0.0537(12) 0.114(2) 0.0158(12) -0.0109(15) 0.0094(11)
C6 0.0437(13) 0.089(2) 0.0484(14) -0.0013(13) -0.0049(11) 0.0042(12)
N17 0.0648(15) 0.109(2) 0.0491(13) 0.0127(14) -0.0024(11) 0.0181(15)
C20 0.0591(15) 0.0434(13) 0.0784(18) 0.0082(12) -0.0054(13) 0.0078(11)
C8 0.0563(15) 0.0703(17) 0.0693(17) 0.0162(14) 0.0011(13) 0.0212(13)
C7 0.0513(15) 0.104(2) 0.0564(16) 0.0154(15) -0.0083(12) 0.0188(15)
O26 0.0684(14) 0.0894(16) 0.1065(18) -0.0180(13) -0.0113(12) -0.0074(11)
O19 0.120(2) 0.120(2) 0.0811(16) 0.0302(15) -0.0246(14) 0.0376(17)
O18 0.0868(17) 0.137(2) 0.0723(15) 0.0059(15) -0.0324(13) -0.0015(15)
C22 0.0683(18) 0.0464(14) 0.083(2) -0.0041(13) -0.0089(15) 0.0030(12)
C21 0.0559(15) 0.0613(16) 0.088(2) -0.0149(14) -0.0095(14) 0.0106(12)
C24 0.109(3) 0.111(3) 0.076(2) -0.015(2) -0.008(2) -0.031(2)
C25 0.128(4) 0.154(4) 0.072(2) -0.014(2) 0.006(2) -0.038(3)

loop_
_atom_type_symbol
_atom_type_description
_atom_type_scat_dispersion_real
_atom_type_scat_dispersion_imag
_atom_type_scat_source
C C 0.0181 0.0091 'International Tables Vol C Tables 4.2.6.8 and 6.1.1.4'
H H 0.0000 0.0000 'International Tables Vol C Tables 4.2.6.8 and 6.1.1.4'
N N 0.0311 0.0180 'International Tables Vol C Tables 4.2.6.8 and 6.1.1.4'
O O 0.0492 0.0322 'International Tables Vol C Tables 4.2.6.8 and 6.1.1.4'

loop_
_exptl_crystal_face_index_h
_exptl_crystal_face_index_k
_exptl_crystal_face_index_l
_exptl_crystal_face_perp_dist
-3 1 5 0.1115
-6 -1 1 0.1001
6 1 -1 0.1555
3 1 -6 0.0865
-2 -4 -4 0.1236
0 4 5 0.0902
-6 2 0 0.1005
0 -2 7 0.0846
0 -6 3 0.0626
1 6 -2 0.0614
-1 6 0 0.0604
3 4 3 0.1248
5 -2 0 0.1416
1 -6 -1 0.0601
-2 -6 0 0.0720
-3 2 -5 0.1346

loop_
_geom_angle_atom_site_label_1
_geom_angle_atom_site_label_2
_geom_angle_atom_site_label_3
_geom_angle
C2 N1 C10 119.34(19)
N1 C2 C11 115.44(19)
N1 C2 C3 122.2(2)
C3 C2 C11 122.4(2)
C16 C11 C2 122.5(2)
C16 C11 C12 118.2(2)
C12 C11 C2 119.3(2)
N1 C10 C5 122.2(2)
N1 C10 C9 117.5(2)
C5 C10 C9 120.3(2)
C10 C5 C6 119.0(2)
C4 C5 C10 116.7(2)
C4 C5 C6 124.3(2)
C11 C16 H16 119.4
C15 C16 C11 121.2(2)
C15 C16 H16 119.4
C2 C3 H3 120.6
C4 C3 C2 118.7(2)
C4 C3 H3 120.6
C10 C9 C20 118.6(2)
C8 C9 C10 118.4(2)
C8 C9 C20 123.0(2)
C11 C12 H12 119.5
C13 C12 C11 121.1(2)
C13 C12 H12 119.5
C15 C14 C13 121.9(2)
C15 C14 N17 119.8(3)
C13 C14 N17 118.4(3)
C16 C15 H15 120.6
C14 C15 C16 118.7(2)
C14 C15 H15 120.6
C5 C4 H4 119.6
C3 C4 C5 120.8(2)
C3 C4 H4 119.6
C22 O23 C24 117.8(3)
C12 C13 C14 118.9(2)
C12 C13 H13 120.6
C14 C13 H13 120.6
C20 O27 H27 109.5
C5 C6 H6 120.0
C7 C6 C5 120.0(3)
C7 C6 H6 120.0
O19 N17 C14 118.2(3)
O18 N17 C14 117.9(3)
O18 N17 O19 123.8(3)
C9 C20 H20 108.3
O27 C20 C9 112.8(2)
O27 C20 H20 108.3
O27 C20 C21 109.4(2)
C21 C20 C9 109.7(2)
C21 C20 H20 108.3
C9 C8 H8 119.4
C9 C8 C7 121.1(3)
C7 C8 H8 119.4
C6 C7 C8 121.2(2)
C6 C7 H7 119.4
C8 C7 H7 119.4
O23 C22 C21 110.6(3)
O26 C22 O23 124.6(3)
O26 C22 C21 124.8(3)
C20 C21 H21A 108.5
C20 C21 H21B 108.5
C22 C21 C20 115.0(3)
C22 C21 H21A 108.5
C22 C21 H21B 108.5
H21A C21 H21B 107.5
O23 C24 H24A 109.7
O23 C24 H24B 109.7
O23 C24 C25 109.9(3)
H24A C24 H24B 108.2
C25 C24 H24A 109.7
C25 C24 H24B 109.7
C24 C25 H25A 109.5
C24 C25 H25B 109.5
C24 C25 H25C 109.5
H25A C25 H25B 109.5
H25A C25 H25C 109.5
H25B C25 H25C 109.5

loop_
_geom_bond_atom_site_label_1
_geom_bond_atom_site_label_2
_geom_bond_distance
N1 C2 1.316(3)
N1 C10 1.361(3)
C2 C11 1.487(3)
C2 C3 1.420(3)
C11 C16 1.392(3)
C11 C12 1.398(3)
C10 C5 1.415(3)
C10 C9 1.427(3)
C5 C4 1.404(4)
C5 C6 1.415(3)
C16 H16 0.9300
C16 C15 1.382(4)
C3 H3 0.9300
C3 C4 1.358(3)
C9 C20 1.515(4)
C9 C8 1.373(4)
C12 H12 0.9300
C12 C13 1.371(3)
C14 C15 1.368(4)
C14 C13 1.384(4)
C14 N17 1.470(3)
C15 H15 0.9300
C4 H4 0.9300
O23 C22 1.332(4)
O23 C24 1.446(4)
C13 H13 0.9300
O27 H27 0.8200
O27 C20 1.437(3)
C6 H6 0.9300
C6 C7 1.357(4)
N17 O19 1.215(4)
N17 O18 1.215(4)
C20 H20 0.9800
C20 C21 1.505(4)
C8 H8 0.9300
C8 C7 1.408(4)
C7 H7 0.9300
O26 C22 1.215(4)
C22 C21 1.494(4)
C21 H21A 0.9700
C21 H21B 0.9700
C24 H24A 0.9700
C24 H24B 0.9700
C24 C25 1.458(6)
C25 H25A 0.9600
C25 H25B 0.9600
C25 H25C 0.9600

loop_
_geom_torsion_atom_site_label_1
_geom_torsion_atom_site_label_2
_geom_torsion_atom_site_label_3
_geom_torsion_atom_site_label_4
_geom_torsion
N1 C2 C11 C16 -178.4(2)
N1 C2 C11 C12 0.8(3)
N1 C2 C3 C4 -0.7(3)
N1 C10 C5 C4 -0.8(3)
N1 C10 C5 C6 179.6(2)
N1 C10 C9 C20 -0.1(3)
N1 C10 C9 C8 -179.9(2)
C2 N1 C10 C5 0.6(3)
C2 N1 C10 C9 -178.74(19)
C2 C11 C16 C15 178.3(2)
C2 C11 C12 C13 -178.4(2)
C2 C3 C4 C5 0.5(3)
C11 C2 C3 C4 -179.8(2)
C11 C16 C15 C14 0.6(4)
C11 C12 C13 C14 -0.4(4)
C10 N1 C2 C11 179.27(18)
C10 N1 C2 C3 0.2(3)
C10 C5 C4 C3 0.2(3)
C10 C5 C6 C7 0.2(4)
C10 C9 C20 O27 160.5(2)
C10 C9 C20 C21 -77.2(3)
C10 C9 C8 C7 0.3(4)
C5 C10 C9 C20 -179.4(2)
C5 C10 C9 C8 0.8(3)
C5 C6 C7 C8 0.9(4)
C16 C11 C12 C13 0.8(4)
C3 C2 C11 C16 0.7(3)
C3 C2 C11 C12 179.9(2)
C9 C10 C5 C4 178.5(2)
C9 C10 C5 C6 -1.0(3)
C9 C20 C21 C22 162.7(2)
C9 C8 C7 C6 -1.2(4)
C12 C11 C16 C15 -0.9(3)
C15 C14 C13 C12 0.1(4)
C15 C14 N17 O19 -6.8(4)
C15 C14 N17 O18 173.9(3)
C4 C5 C6 C7 -179.3(2)
O23 C22 C21 C20 162.4(2)
C13 C14 C15 C16 -0.2(4)
C13 C14 N17 O19 173.3(3)
C13 C14 N17 O18 -6.0(4)
O27 C20 C21 C22 -73.1(3)
C6 C5 C4 C3 179.8(2)
N17 C14 C15 C16 179.9(2)
N17 C14 C13 C12 180.0(2)
C20 C9 C8 C7 -179.5(2)
C8 C9 C20 O27 -19.7(4)
C8 C9 C20 C21 102.5(3)
O26 C22 C21 C20 -19.6(4)
C22 O23 C24 C25 -169.0(3)
C24 O23 C22 O26 -6.4(5)
C24 O23 C22 C21 171.7(3)

loop_
_exptl_oxdiff_crystal_face_indexfrac_h
_exptl_oxdiff_crystal_face_indexfrac_k
_exptl_oxdiff_crystal_face_indexfrac_l
_exptl_oxdiff_crystal_face_x
_exptl_oxdiff_crystal_face_y
_exptl_oxdiff_crystal_face_z
-3.0000 1.0000 5.0000 -0.0093 -0.3367 -0.8687
-6.0000 -1.0000 1.0000 0.1197 0.5401 -0.9209
6.0000 1.0000 -1.0000 -0.1197 -0.5401 0.9209
3.0000 1.0000 -6.0000 -0.3225 0.3528 0.9203
-2.0000 -4.0000 -4.0000 0.4372 0.8774 0.1234
0.0000 4.0000 5.0000 -0.4240 -0.7930 -0.4927
-6.0000 2.0000 -0.0000 -0.3609 0.5053 -0.8861
-0.0000 -2.0000 7.0000 0.5372 -0.7234 -0.5624
-0.0000 -6.0000 3.0000 0.9954 -0.0483 -0.1548
1.0000 6.0000 -2.0000 -0.9507 -0.1708 0.2118
-1.0000 6.0000 0.0000 -0.9033 -0.2042 -0.2427
3.0000 4.0000 3.0000 -0.4609 -0.8607 0.1038
5.0000 -2.0000 0.0000 0.3503 -0.4041 0.7440
1.0000 -6.0000 -1.0000 0.8691 0.3221 0.3278
-2.0000 -6.0000 -0.0000 0.8717 0.5077 -0.1836
-3.0000 2.0000 -5.0000 -0.5004 0.7911 -0.0342
